data_4021119
loop_
_publ_author_name
'Vladimir O. Smirnov'
'Sema L. Ioffe'
'Alexander A. Tishkov'
'Yulia A. Khomutova'
'Ivan D. Nesterov'
'Michael Yu. Antipin'
'William A. Smit'
'Vladimir A. Tartakovsky'

_publ_section_title
;
 New C-C Coupling Reaction of Cyclic Nitronates with Carbon
 Nucleophiles. Umpolung of the Conventional Reactivity of Nitronates
;
_journal_name_full 'Journal of Organic Chemistry'
_journal_page_first 8485
_journal_page_last 8488
_journal_paper_doi 10.1021/jo048944k
_journal_volume 69
_journal_year 2004
_chemical_formula_sum 'C33 H44 N2 O2 Si'
_chemical_formula_weight 528.79
_chemical_melting_point 422.15
_space_group_IT_number 14
_symmetry_cell_setting monoclinic
_symmetry_space_group_name_Hall '-P 2ybc'
_symmetry_space_group_name_H-M 'P 1 21/c 1'
_cell_angle_alpha 90.00
_cell_angle_beta 95.71(3)
_cell_angle_gamma 90.00
_cell_formula_units_Z 4
_cell_length_a 15.564(3)
_cell_length_b 10.347(2)
_cell_length_c 19.165(4)
_cell_measurement_temperature 110(2)
_cell_volume 3071.0(11)
_diffrn_ambient_temperature 110(2)
_exptl_crystal_density_diffrn 1.144
_cod_depositor_comments
;
The following automatic conversions were performed:
'_symmetry_cell_setting' value 'Monoclinic' changed to 'monoclinic'
according to '/home/saulius/struct/CIF-dictionaries/cif_core.dic'
dictionary named 'cif_core.dic' version 2.4.1 from 2010-06-29.

Automatic conversion script
Id: cif_fix_enum 1527 2010-12-29 10:47:43Z saulius 

The following automatic conversions were performed:

'_chemical_melting_point' value '149 C' was changed to '422.15' - it
was converted from degrees Celsius(C) to Kelvins(K).

Automatic conversion script
Id: cif_fix_values 1646 2011-03-28 12:23:43Z adriana 
;
_cod_original_sg_symbol_H-M 'P 21/c'
_cod_database_code 4021119

loop_
_symmetry_equiv_pos_as_xyz
'x, y, z'
'-x, y+1/2, -z+1/2'
'-x, -y, -z'
'x, -y-1/2, z-1/2'

loop_
_atom_site_label
_atom_site_type_symbol
_atom_site_fract_x
_atom_site_fract_y
_atom_site_fract_z
_atom_site_U_iso_or_equiv
_atom_site_adp_type
_atom_site_occupancy
_atom_site_symmetry_multiplicity
_atom_site_calc_flag
_atom_site_refinement_flags
_atom_site_disorder_assembly
_atom_site_disorder_group
Si2 Si 0.16389(5) 0.14370(5) 0.34171(2) 0.02476(16) Uani 1 1 d . . .
O2 O 0.17687(11) 0.25682(12) 0.40587(6) 0.0214(3) Uani 1 1 d . . .
O1 O 0.19962(12) 0.43388(12) 0.34295(6) 0.0231(3) Uani 1 1 d . . .
N2 N 0.24320(14) 0.34786(13) 0.39607(7) 0.0194(4) Uani 1 1 d . . .
C4 C 0.32002(16) 0.53435(17) 0.44786(8) 0.0220(4) Uani 1 1 d . . .
H4A H 0.3749 0.4918 0.4411 0.026 Uiso 1 1 calc R . .
N3 N 0.28324(14) 0.34648(14) 0.52181(7) 0.0190(4) Uani 1 1 d . . .
C3 C 0.25403(15) 0.42792(16) 0.46170(8) 0.0181(4) Uani 1 1 d . . .
H3A H 0.1987 0.4680 0.4694 0.022 Uiso 1 1 calc R . .
C15 C 0.21915(16) 0.29203(16) 0.56040(8) 0.0192(4) Uani 1 1 d . . .
C22 C 0.16496(19) 0.49827(18) 0.60864(9) 0.0278(5) Uani 1 1 d . . .
H22A H 0.2217 0.5260 0.6183 0.033 Uiso 1 1 calc R . .
C21 C 0.14781(19) 0.37847(17) 0.57635(8) 0.0208(4) Uani 1 1 d . . .
C26 C 0.0626(2) 0.3402(2) 0.56331(10) 0.0275(5) Uani 1 1 d . . .
H26A H 0.0499 0.2609 0.5418 0.033 Uiso 1 1 calc R . .
C6 C 0.26200(18) 0.52213(18) 0.31825(9) 0.0256(5) Uani 1 1 d . . .
C7 C 0.33666(18) 0.62862(17) 0.50865(9) 0.0235(5) Uani 1 1 d . . .
C14 C 0.3359(2) 0.4512(2) 0.28898(10) 0.0346(6) Uani 1 1 d . . .
H14A H 0.3135 0.3981 0.2503 0.052 Uiso 1 1 calc R . .
H14B H 0.3649 0.3978 0.3249 0.052 Uiso 1 1 calc R . .
H14C H 0.3758 0.5127 0.2732 0.052 Uiso 1 1 calc R . .
C16 C 0.35687(18) 0.26476(19) 0.51338(9) 0.0259(5) Uani 1 1 d . . .
H16A H 0.3907 0.3039 0.4791 0.031 Uiso 1 1 calc R . .
H16B H 0.3362 0.1820 0.4948 0.031 Uiso 1 1 calc R . .
C17 C 0.1116(2) 0.2130(2) 0.25905(9) 0.0507(11) Uani 1 1 d . . .
H17A H 0.1494 0.2756 0.2412 0.076 Uiso 1 1 calc R . .
H17B H 0.0584 0.2540 0.2679 0.076 Uiso 1 1 calc R . .
H17C H 0.0999 0.1453 0.2252 0.076 Uiso 1 1 calc R . .
C27 C 0.41518(17) 0.24170(19) 0.58050(10) 0.0267(4) Uani 1 1 d . . .
C13 C 0.2092(2) 0.5977(2) 0.26078(9) 0.0375(7) Uani 1 1 d . . .
H13A H 0.1914 0.5409 0.2224 0.056 Uiso 1 1 calc R . .
H13B H 0.2438 0.6662 0.2446 0.056 Uiso 1 1 calc R . .
H13C H 0.1592 0.6336 0.2791 0.056 Uiso 1 1 calc R . .
C5 C 0.29085(18) 0.61038(18) 0.38019(9) 0.0280(5) Uani 1 1 d . . .
H5A H 0.3382 0.6640 0.3680 0.034 Uiso 1 1 calc R . .
H5B H 0.2434 0.6670 0.3890 0.034 Uiso 1 1 calc R . .
C23 C 0.0973(2) 0.5764(2) 0.62638(10) 0.0341(7) Uani 1 1 d . . .
H23A H 0.1094 0.6561 0.6475 0.041 Uiso 1 1 calc R . .
C11 C 0.2889(2) 0.80167(19) 0.58065(11) 0.0358(7) Uani 1 1 d . . .
H11A H 0.2451 0.8556 0.5930 0.043 Uiso 1 1 calc R . .
C19 C 0.0913(2) 0.02082(18) 0.37718(9) 0.0284(5) Uani 1 1 d . . .
C12 C 0.2719(2) 0.71090(17) 0.52727(10) 0.0293(5) Uani 1 1 d . . .
H12A H 0.2168 0.7053 0.5039 0.035 Uiso 1 1 calc R . .
C8 C 0.4180(2) 0.6384(2) 0.54460(12) 0.0388(6) Uani 1 1 d . . .
H8A H 0.4618 0.5831 0.5335 0.047 Uiso 1 1 calc R . .
C18 C 0.2706(2) 0.0753(3) 0.32795(19) 0.0626(9) Uani 1 1 d . . .
H18A H 0.3058 0.1411 0.3099 0.094 Uiso 1 1 calc R . .
H18B H 0.2633 0.0053 0.2951 0.094 Uiso 1 1 calc R . .
H18C H 0.2981 0.0441 0.3718 0.094 Uiso 1 1 calc R . .
C32 C 0.4194(2) 0.3277(2) 0.63664(11) 0.0372(6) Uani 1 1 d . . .
H32A H 0.3857 0.4021 0.6337 0.045 Uiso 1 1 calc R . .
C24 C 0.0127(2) 0.5365(2) 0.61290(11) 0.0366(7) Uani 1 1 d . . .
H24A H -0.0321 0.5890 0.6247 0.044 Uiso 1 1 calc R . .
C25 C -0.0047(2) 0.4179(2) 0.58171(11) 0.0349(5) Uani 1 1 d . . .
H25A H -0.0615 0.3899 0.5730 0.042 Uiso 1 1 calc R . .
C30 C 0.5245(2) 0.1932(3) 0.70205(13) 0.0510(8) Uani 1 1 d . . .
H30A H 0.5611 0.1769 0.7425 0.061 Uiso 1 1 calc R . .
C10 C 0.3707(3) 0.8115(2) 0.61516(12) 0.0445(9) Uani 1 1 d . . .
H10A H 0.3822 0.8729 0.6503 0.053 Uiso 1 1 calc R . .
C29 C 0.5206(2) 0.1083(3) 0.64712(14) 0.0504(7) Uani 1 1 d . . .
H29A H 0.5546 0.0343 0.6503 0.060 Uiso 1 1 calc R . .
C20 C 0.22359(18) 0.17347(18) 0.58799(9) 0.0286(5) Uani 1 1 d . . .
H20A H 0.2710 0.1211 0.5824 0.034 Uiso 1 1 calc R . .
H20B H 0.1793 0.1433 0.6128 0.034 Uiso 1 1 calc R . .
C31 C 0.4741(2) 0.3027(3) 0.69732(12) 0.0476(8) Uani 1 1 d . . .
H31A H 0.4764 0.3602 0.7347 0.057 Uiso 1 1 calc R . .
C34 C 0.0770(3) -0.0906(2) 0.32449(12) 0.0555(12) Uani 1 1 d . . .
H34A H 0.0396 -0.1538 0.3422 0.083 Uiso 1 1 calc R . .
H34B H 0.1315 -0.1298 0.3178 0.083 Uiso 1 1 calc R . .
H34C H 0.0510 -0.0578 0.2805 0.083 Uiso 1 1 calc R . .
C35 C 0.1312(3) -0.0330(2) 0.44714(12) 0.0571(11) Uani 1 1 d . . .
H35A H 0.0927 -0.0954 0.4643 0.086 Uiso 1 1 calc R . .
H35B H 0.1406 0.0362 0.4804 0.086 Uiso 1 1 calc R . .
H35C H 0.1853 -0.0736 0.4408 0.086 Uiso 1 1 calc R . .
C9 C 0.4351(2) 0.7306(3) 0.59757(13) 0.0517(8) Uani 1 1 d . . .
H9A H 0.4902 0.7372 0.6209 0.062 Uiso 1 1 calc R . .
C28 C 0.4662(2) 0.1320(2) 0.58666(12) 0.0408(6) Uani 1 1 d . . .
H28A H 0.4641 0.0733 0.5498 0.049 Uiso 1 1 calc R . .
C33 C 0.0036(3) 0.0803(3) 0.38776(16) 0.0546(8) Uani 1 1 d . . .
H33A H -0.0327 0.0159 0.4058 0.082 Uiso 1 1 calc R . .
H33B H -0.0231 0.1116 0.3437 0.082 Uiso 1 1 calc R . .
H33C H 0.0115 0.1506 0.4204 0.082 Uiso 1 1 calc R . .

loop_
_atom_site_aniso_label
_atom_site_aniso_U_11
_atom_site_aniso_U_22
_atom_site_aniso_U_33
_atom_site_aniso_U_23
_atom_site_aniso_U_13
_atom_site_aniso_U_12
Si2 0.0251(4) 0.0257(3) 0.0241(2) -0.00492(17) 0.0057(2) 0.0001(3)
O2 0.0201(10) 0.0256(6) 0.0188(5) -0.0008(4) 0.0033(6) -0.0046(6)
O1 0.0210(10) 0.0300(6) 0.0183(5) 0.0051(4) 0.0013(6) -0.0011(7)
N2 0.0194(10) 0.0232(6) 0.0156(6) 0.0015(5) 0.0025(7) -0.0008(7)
C4 0.0177(11) 0.0276(8) 0.0214(7) -0.0024(6) 0.0050(8) -0.0036(8)
N3 0.0143(10) 0.0260(7) 0.0168(6) 0.0018(5) 0.0028(7) 0.0029(7)
C3 0.0151(10) 0.0239(7) 0.0153(6) -0.0002(5) 0.0026(7) -0.0003(8)
C15 0.0146(12) 0.0268(8) 0.0166(6) -0.0009(6) 0.0034(7) 0.0013(8)
C22 0.0263(15) 0.0316(9) 0.0266(8) -0.0006(7) 0.0079(9) -0.0006(10)
C21 0.0178(13) 0.0299(8) 0.0157(7) 0.0041(6) 0.0061(8) 0.0020(10)
C26 0.0202(15) 0.0378(10) 0.0251(8) 0.0035(7) 0.0055(9) 0.0013(11)
C6 0.0286(15) 0.0290(8) 0.0203(7) 0.0028(6) 0.0079(9) -0.0049(10)
C7 0.0229(14) 0.0263(8) 0.0218(7) -0.0001(6) 0.0043(9) -0.0024(9)
C14 0.0359(17) 0.0432(10) 0.0277(8) -0.0022(8) 0.0174(10) -0.0062(12)
C16 0.0214(13) 0.0341(9) 0.0225(7) 0.0000(7) 0.0035(9) 0.0090(10)
C17 0.091(4) 0.0407(11) 0.0186(8) -0.0016(7) -0.0032(12) -0.0127(15)
C27 0.0132(12) 0.0368(9) 0.0300(8) 0.0061(7) 0.0017(9) 0.0026(10)
C13 0.054(2) 0.0364(10) 0.0218(8) 0.0058(7) 0.0031(10) 0.0004(12)
C5 0.0361(17) 0.0268(8) 0.0221(8) 0.0015(6) 0.0081(9) -0.0067(10)
C23 0.039(2) 0.0334(10) 0.0317(9) -0.0025(7) 0.0133(11) 0.0094(12)
C11 0.047(2) 0.0291(9) 0.0325(9) -0.0047(7) 0.0077(12) 0.0041(12)
C19 0.0305(16) 0.0289(8) 0.0249(8) -0.0023(7) -0.0014(9) -0.0061(11)
C12 0.0306(16) 0.0291(9) 0.0281(8) -0.0012(7) 0.0015(10) 0.0037(10)
C8 0.0232(16) 0.0523(13) 0.0406(11) -0.0142(9) 0.0018(12) -0.0020(12)
C18 0.037(2) 0.0535(15) 0.102(2) -0.0293(15) 0.030(2) 0.0030(16)
C32 0.0306(17) 0.0461(11) 0.0336(9) 0.0017(8) -0.0029(11) 0.0021(12)
C24 0.0331(19) 0.0454(12) 0.0340(9) 0.0079(8) 0.0175(11) 0.0177(13)
C25 0.0191(15) 0.0514(12) 0.0349(9) 0.0095(9) 0.0070(10) 0.0046(12)
C30 0.0257(17) 0.0786(17) 0.0459(12) 0.0238(12) -0.0111(13) -0.0064(16)
C10 0.056(3) 0.0455(12) 0.0327(10) -0.0156(9) 0.0066(13) -0.0096(15)
C29 0.0274(18) 0.0593(14) 0.0628(15) 0.0211(12) -0.0041(15) 0.0110(15)
C20 0.0264(15) 0.0304(9) 0.0291(8) 0.0037(7) 0.0043(9) 0.0009(10)
C31 0.036(2) 0.0670(15) 0.0367(11) 0.0037(10) -0.0110(13) -0.0108(16)
C34 0.091(4) 0.0370(11) 0.0393(11) -0.0105(9) 0.0108(15) -0.0272(16)
C35 0.082(4) 0.0450(12) 0.0402(11) 0.0166(10) -0.0149(15) -0.0199(16)
C9 0.034(2) 0.0737(17) 0.0455(12) -0.0243(12) -0.0070(13) -0.0071(17)
C28 0.0306(18) 0.0481(12) 0.0438(11) 0.0072(9) 0.0036(12) 0.0132(13)
C33 0.031(2) 0.0611(16) 0.0735(17) -0.0020(13) 0.0167(17) -0.0086(17)

loop_
_geom_bond_atom_site_label_1
_geom_bond_atom_site_label_2
_geom_bond_distance
_geom_bond_site_symmetry_2
_geom_bond_publ_flag
Si2 O2 1.6952(13) . ?
Si2 C17 1.852(2) . ?
Si2 C18 1.848(4) . ?
Si2 C19 1.873(3) . ?
O2 N2 1.424(2) . ?
O1 C6 1.446(3) . ?
O1 N2 1.4667(19) . ?
N2 C3 1.5015(19) . ?
C4 C7 1.522(2) . ?
C4 C5 1.546(2) . ?
C4 C3 1.547(3) . ?
N3 C15 1.416(3) . ?
N3 C16 1.446(3) . ?
N3 C3 1.463(2) . ?
C15 C20 1.335(2) . ?
C15 C21 1.481(3) . ?
C22 C21 1.399(3) . ?
C22 C23 1.396(3) . ?
C21 C26 1.383(3) . ?
C26 C25 1.394(3) . ?
C6 C13 1.523(3) . ?
C6 C14 1.518(3) . ?
C6 C5 1.529(2) . ?
C7 C8 1.384(4) . ?
C7 C12 1.392(3) . ?
C16 C27 1.517(3) . ?
C27 C32 1.393(3) . ?
C27 C28 1.384(3) . ?
C23 C24 1.379(4) . ?
C11 C10 1.378(4) . ?
C11 C12 1.395(3) . ?
C19 C33 1.529(4) . ?
C19 C34 1.534(3) . ?
C19 C35 1.525(3) . ?
C8 C9 1.400(3) . ?
C32 C31 1.395(3) . ?
C24 C25 1.380(3) . ?
C30 C31 1.377(4) . ?
C30 C29 1.367(4) . ?
C10 C9 1.374(4) . ?
C29 C28 1.387(4) . ?
